data_4328199
loop_
_publ_author_name
'Zakariae Amghouz'
'Santiago Garc\'ia-Granda'
'Jos\'e R. Garc\'ia'
'Rute A. S. Ferreira'
'Lu\'is Mafra'
'Luis D. Carlos'
'Jo\~ao Rocha'

_publ_contact_author_address
;
Departamentos de Qu\'imica F\'isica y Anal\'itica 
y Qu\'imica Org\'anica e Inorg\'anica
Universidad de Oviedo
Juli\'an Claver\'ia 8, 33006  
Oviedo, Spain 
;
_publ_contact_author_email amghouz.uo@uniovi.es
_publ_contact_author_fax 0034985103446
_publ_contact_author_name 'Amghouz, Z.'
_publ_contact_author_phone 0034985105753
_publ_section_title
;
 Series of Metal Organic Frameworks Assembled from Ln(III), Na(I), and
 Chiral Flexible-Achiral Rigid Dicarboxylates Exhibiting Tunable UV-vis-IR
 Light Emission
;
_journal_name_full 'Inorganic Chemistry'
_journal_page_first 1703
_journal_page_last 1716
_journal_paper_doi 10.1021/ic202020z
_journal_volume 51
_journal_year 2012
_chemical_absolute_configuration ad
_chemical_formula_moiety 'C12 H12 Gd Na O12'
_chemical_formula_sum 'C12 H12 Gd Na O12'
_chemical_formula_weight 528.46
_chemical_name_systematic
;
 ?
;
_space_group_IT_number 20
_symmetry_cell_setting orthorhombic
_symmetry_space_group_name_Hall 'C 2c 2'
_symmetry_space_group_name_H-M 'C 2 2 21'
_atom_sites_solution_hydrogens geom
_atom_sites_solution_primary direct
_atom_sites_solution_secondary difmap
_audit_conform_dict_location ftp://ftp.iucr.org/pub/cif_core.dic
_audit_conform_dict_name cif_core.dic
_audit_conform_dict_version 2.4
_audit_creation_date 2010-04-21T20:46:57-00:00
_audit_creation_method 'WinGX routine CIF_UPDATE'
_cell_angle_alpha 90
_cell_angle_beta 90
_cell_angle_gamma 90
_cell_formula_units_Z 4
_cell_length_a 6.920(2)
_cell_length_b 30.559(7)
_cell_length_c 7.5478(14)
_cell_measurement_reflns_used 1266
_cell_measurement_temperature 293(2)
_cell_measurement_theta_max 70.5589
_cell_measurement_theta_min 5.7773
_cell_volume 1596.1(7)
_computing_cell_refinement
;
        CrysAlisPro, Oxford Diffraction Ltd.,
        Version 1.171.33.34d (release 27-02-2009 CrysAlis171 .NET)
        (compiled Feb 27 2009,15:38:38)
;
_computing_data_collection
;
        CrysAlisPro, Oxford Diffraction Ltd.,
        Version 1.171.33.34d (release 27-02-2009 CrysAlis171 .NET)
        (compiled Feb 27 2009,15:38:38)
;
_computing_data_reduction
;
        CrysAlisPro, Oxford Diffraction Ltd.,
        Version 1.171.33.34d (release 27-02-2009 CrysAlis171 .NET)
        (compiled Feb 27 2009,15:38:38)
;
_computing_structure_refinement 'SHELXL-97 (Sheldrick, 1997)'
_computing_structure_solution 'SHELXS-97 (Sheldrick, 1990)'
_diffrn_ambient_temperature 293(2)
_diffrn_detector_area_resol_mean 10.2673
_diffrn_measured_fraction_theta_full 0.998
_diffrn_measured_fraction_theta_max 0.998
_diffrn_measurement_device_type 'Goniometer Xcalibur, detector: Ruby (Gemini Cu)'
_diffrn_measurement_method '\w scans'
_diffrn_orient_matrix_UB_11 -0.1208398287
_diffrn_orient_matrix_UB_12 -0.0415896367
_diffrn_orient_matrix_UB_13 -0.0202399121
_diffrn_orient_matrix_UB_21 -0.1792932394
_diffrn_orient_matrix_UB_22 0.0245249579
_diffrn_orient_matrix_UB_23 0.071261935
_diffrn_orient_matrix_UB_31 -0.053867058
_diffrn_orient_matrix_UB_32 0.0139989311
_diffrn_orient_matrix_UB_33 -0.1898178922
_diffrn_radiation_monochromator graphite
_diffrn_radiation_type CuK\a
_diffrn_radiation_wavelength 1.54184
_diffrn_reflns_av_R_equivalents 0.063
_diffrn_reflns_av_unetI/netI 0.2422
_diffrn_reflns_limit_h_max 8
_diffrn_reflns_limit_h_min -8
_diffrn_reflns_limit_k_max 36
_diffrn_reflns_limit_k_min -37
_diffrn_reflns_limit_l_max 8
_diffrn_reflns_limit_l_min -9
_diffrn_reflns_number 14896
_diffrn_reflns_theta_full 71.49
_diffrn_reflns_theta_max 71.49
_diffrn_reflns_theta_min 5.79
_exptl_absorpt_coefficient_mu 27.786
_exptl_absorpt_correction_T_max 0.4064
_exptl_absorpt_correction_T_min 0.1458
_exptl_absorpt_correction_type refdelf
_exptl_absorpt_process_details
;
        Parkin S,Moezzi B & Hope H, (1995) J. Appl. Cryst. 28, 53-56
        cubic fit to sin(theta)/lambda - 24 parameters
;
_exptl_crystal_colour colourless
_exptl_crystal_density_diffrn 2.199
_exptl_crystal_description needele
_exptl_crystal_F_000 1020
_exptl_crystal_size_max 0.1294
_exptl_crystal_size_mid 0.0435
_exptl_crystal_size_min 0.0104
_refine_diff_density_max 0.831
_refine_diff_density_min -1.027
_refine_diff_density_rms 0.162
_refine_ls_abs_structure_details 'Flack H D (1983), Acta Cryst. A39, 876-881'
_refine_ls_abs_structure_Flack -0.001(13)
_refine_ls_extinction_method none
_refine_ls_goodness_of_fit_ref 1.023
_refine_ls_hydrogen_treatment mixed
_refine_ls_matrix_type full
_refine_ls_number_parameters 133
_refine_ls_number_reflns 1554
_refine_ls_number_restraints 4
_refine_ls_restrained_S_all 1.021
_refine_ls_R_factor_all 0.0653
_refine_ls_R_factor_gt 0.0472
_refine_ls_shift/su_max 0
_refine_ls_shift/su_mean 0
_refine_ls_structure_factor_coef Fsqd
_refine_ls_weighting_details 'calc w=1/[\s^2^(Fo^2^)+(0.0620P)^2^+0.0000P] where P=(Fo^2^+2Fc^2^)/3'
_refine_ls_weighting_scheme calc
_refine_ls_wR_factor_gt 0.1043
_refine_ls_wR_factor_ref 0.114
_reflns_number_gt 1242
_reflns_number_total 1554
_reflns_threshold_expression >2sigma(I)
_cod_data_source_file ic202020z_si_002_06.cif
_cod_data_source_block Za7
_cod_database_code 4328199

loop_
_symmetry_equiv_pos_as_xyz
'x, y, z'
'-x, -y, z+1/2'
'-x, y, -z+1/2'
'x, -y, -z'
'x+1/2, y+1/2, z'
'-x+1/2, -y+1/2, z+1/2'
'-x+1/2, y+1/2, -z+1/2'
'x+1/2, -y+1/2, -z'

loop_
_atom_site_label
_atom_site_type_symbol
_atom_site_fract_x
_atom_site_fract_y
_atom_site_fract_z
_atom_site_U_iso_or_equiv
_atom_site_adp_type
_atom_site_occupancy
_atom_site_symmetry_multiplicity
_atom_site_calc_flag
_atom_site_refinement_flags
O1 O -0.1580(9) 0.62565(17) 0.7543(16) 0.0353(14) Uani 1 1 d .
C1 C 0 0.6047(3) 0.75 0.030(2) Uani 1 2 d S
O3 O -0.0705(10) 0.6800(2) 0.4423(8) 0.0283(16) Uani 1 1 d D
C2 C 0 0.5554(4) 0.75 0.035(3) Uani 1 2 d S
Na1 Na -0.5 0.64083(16) 0.75 0.0417(12) Uani 1 2 d S
O6 O -0.493(2) 0.6038(3) 1.0154(11) 0.070(2) Uani 1 1 d D
C7 C -0.0856(15) 0.7137(3) 0.3143(12) 0.025(2) Uani 1 1 d D
C8 C -0.1092(15) 0.7568(3) 0.4118(12) 0.028(2) Uani 1 1 d .
C3 C -0.1714(14) 0.5331(3) 0.746(3) 0.052(3) Uani 1 1 d .
H3 H -0.2879 0.5482 0.7396 0.062 Uiso 1 1 calc R
C5 C 0 0.4646(4) 0.75 0.032(3) Uani 1 2 d S
C4 C -0.1697(15) 0.4872(3) 0.751(3) 0.056(3) Uani 1 1 d .
H4 H -0.286 0.472 0.7552 0.067 Uiso 1 1 calc R
C6 C 0 0.4150(4) 0.75 0.035(3) Uani 1 2 d S
O2 O 0.1533(12) 0.3952(2) 0.7910(11) 0.044(2) Uani 1 1 d .
O4 O -0.3166(11) 0.7111(2) 0.8281(9) 0.0291(15) Uani 1 1 d .
H6A H -0.614(10) 0.605(4) 1.080(15) 0.035 Uiso 1 1 d D
H7 H -0.209(10) 0.713(3) 0.250(16) 0.035 Uiso 1 1 d D
H6B H -0.399(14) 0.591(3) 1.095(13) 0.035 Uiso 1 1 d D
H3O H -0.106(17) 0.659(2) 0.379(12) 0.035 Uiso 1 1 d D
Gd1 Gd 0 0.69591(2) 0.75 0.0263(2) Uani 1 2 d S
O5 O -0.0462(11) 0.75857(19) 0.5666(8) 0.031(2) Uani 1 1 d .

loop_
_atom_site_aniso_label
_atom_site_aniso_U_11
_atom_site_aniso_U_22
_atom_site_aniso_U_33
_atom_site_aniso_U_23
_atom_site_aniso_U_13
_atom_site_aniso_U_12
O1 0.028(4) 0.027(3) 0.051(3) 0.001(5) 0.003(5) 0.003(2)
C1 0.035(7) 0.027(5) 0.027(5) 0 -0.001(9) 0
O3 0.037(4) 0.029(3) 0.019(3) 0.002(2) -0.005(3) -0.008(3)
C2 0.038(8) 0.028(5) 0.038(6) 0 0.002(10) 0
Na1 0.036(3) 0.041(3) 0.048(3) 0 0.004(4) 0
O6 0.038(5) 0.109(7) 0.063(5) 0.015(5) -0.006(7) 0.004(8)
C7 0.025(5) 0.021(4) 0.029(4) 0.002(3) -0.007(3) 0.007(4)
C8 0.021(6) 0.033(5) 0.029(5) 0.007(4) -0.011(4) 0.007(4)
C3 0.024(6) 0.027(4) 0.105(9) 0.008(9) -0.006(10) 0.006(4)
C5 0.030(7) 0.023(5) 0.044(7) 0 -0.003(10) 0
C4 0.033(6) 0.023(4) 0.112(9) -0.010(9) 0.022(11) -0.010(4)
C6 0.053(9) 0.027(5) 0.025(5) 0 0.005(10) 0
O2 0.039(5) 0.027(3) 0.065(7) 0.005(3) -0.011(4) 0.003(3)
O4 0.030(4) 0.025(3) 0.032(3) -0.005(2) 0.007(3) 0.005(3)
Gd1 0.0280(4) 0.0246(3) 0.0262(3) 0 0.0005(8) 0
O5 0.044(6) 0.026(3) 0.022(3) 0.001(2) -0.003(3) 0.003(3)

loop_
_atom_type_symbol
_atom_type_description
_atom_type_scat_dispersion_real
_atom_type_scat_dispersion_imag
_atom_type_scat_source
C C 0.0181 0.0091 'International Tables Vol C Tables 4.2.6.8 and 6.1.1.4'
H H 0 0 'International Tables Vol C Tables 4.2.6.8 and 6.1.1.4'
O O 0.0492 0.0322 'International Tables Vol C Tables 4.2.6.8 and 6.1.1.4'
Na Na 0.1353 0.1239 'International Tables Vol C Tables 4.2.6.8 and 6.1.1.4'
Gd Gd -8.838 11.9157 'International Tables Vol C Tables 4.2.6.8 and 6.1.1.4'

loop_
_geom_angle_atom_site_label_1
_geom_angle_atom_site_label_2
_geom_angle_atom_site_label_3
_geom_angle
_geom_angle_site_symmetry_1
_geom_angle_site_symmetry_3
C1 O1 Gd1 93.3(5) . .
C1 O1 Na1 160.7(6) . .
Gd1 O1 Na1 105.9(2) . .
O1 C1 O1 119.4(10) . 3_556
O1 C1 C2 120.3(5) . .
O1 C1 C2 120.3(5) 3_556 .
O1 C1 Gd1 59.7(5) . .
O1 C1 Gd1 59.7(5) 3_556 .
C2 C1 Gd1 180.0000(10) . .
C7 O3 Gd1 121.5(5) . .
C7 O3 H3O 99(8) . .
Gd1 O3 H3O 139(8) . .
C3 C2 C3 120.1(11) . 3_556
C3 C2 C1 119.9(5) . .
C3 C2 C1 119.9(5) 3_556 .
O6 Na1 O6 121.0(5) . 3_456
O6 Na1 O1 86.5(5) . 3_456
O6 Na1 O1 82.6(5) 3_456 3_456
O6 Na1 O1 82.6(5) . .
O6 Na1 O1 86.5(5) 3_456 .
O1 Na1 O1 157.8(3) 3_456 .
O6 Na1 O4 101.6(3) . .
O6 Na1 O4 128.6(4) 3_456 .
O1 Na1 O4 130.6(3) 3_456 .
O1 Na1 O4 70.8(2) . .
O6 Na1 O4 128.6(4) . 3_456
O6 Na1 O4 101.6(3) 3_456 3_456
O1 Na1 O4 70.9(2) 3_456 3_456
O1 Na1 O4 130.6(3) . 3_456
O4 Na1 O4 66.2(3) . 3_456
O6 Na1 Gd1 101.3(4) . .
O6 Na1 Gd1 103.6(4) 3_456 .
O1 Na1 Gd1 165.1(2) 3_456 .
O1 Na1 Gd1 37.04(14) . .
O4 Na1 Gd1 35.72(15) . .
O4 Na1 Gd1 94.5(2) 3_456 .
O6 Na1 Gd1 103.6(4) . 1_455
O6 Na1 Gd1 101.3(4) 3_456 1_455
O1 Na1 Gd1 37.04(13) 3_456 1_455
O1 Na1 Gd1 165.1(2) . 1_455
O4 Na1 Gd1 94.53(19) . 1_455
O4 Na1 Gd1 35.72(15) 3_456 1_455
Gd1 Na1 Gd1 128.11(13) . 1_455
Na1 O6 H6A 113(7) . .
Na1 O6 H6B 139(8) . .
H6A O6 H6B 106(9) . .
O3 C7 C8 108.0(7) . .
O3 C7 C7 112.0(7) . 3
C8 C7 C7 113.0(6) . 3
O3 C7 H7 112(7) . .
C8 C7 H7 100(6) . .
C7 C7 H7 111(8) 3 .
O5 C8 O4 124.9(9) . 6_464
O5 C8 C7 117.0(8) . .
O4 C8 C7 118.1(8) 6_464 .
C2 C3 C4 119.4(9) . .
C2 C3 H3 120.3 . .
C4 C3 H3 120.3 . .
C4 C5 C4 119.0(11) . 3_556
C4 C5 C6 120.5(5) . .
C4 C5 C6 120.5(5) 3_556 .
C5 C4 C3 121.0(9) . .
C5 C4 H4 119.5 . .
C3 C4 H4 119.5 . .
O2 C6 O2 122.6(11) . 3_556
O2 C6 C5 118.7(6) . .
O2 C6 C5 118.7(6) 3_556 .
C8 O4 Gd1 131.4(7) 6_465 .
C8 O4 Na1 124.0(7) 6_465 .
Gd1 O4 Na1 104.0(2) . .
O4 Gd1 O4 156.9(3) . 3_556
O4 Gd1 O5 82.0(2) . .
O4 Gd1 O5 79.5(2) 3_556 .
O4 Gd1 O5 79.5(2) . 3_556
O4 Gd1 O5 82.0(2) 3_556 3_556
O5 Gd1 O5 73.2(3) . 3_556
O4 Gd1 O1 127.7(2) . 3_556
O4 Gd1 O1 75.3(2) 3_556 3_556
O5 Gd1 O1 140.2(3) . 3_556
O5 Gd1 O1 131.5(3) 3_556 3_556
O4 Gd1 O1 75.3(2) . .
O4 Gd1 O1 127.7(2) 3_556 .
O5 Gd1 O1 131.5(3) . .
O5 Gd1 O1 140.2(3) 3_556 .
O1 Gd1 O1 54.0(3) 3_556 .
O4 Gd1 O3 89.2(2) . 3_556
O4 Gd1 O3 95.4(2) 3_556 3_556
O5 Gd1 O3 138.2(2) . 3_556
O5 Gd1 O3 65.0(2) 3_556 3_556
O1 Gd1 O3 75.1(3) 3_556 3_556
O1 Gd1 O3 84.2(3) . 3_556
O4 Gd1 O3 95.4(2) . .
O4 Gd1 O3 89.2(2) 3_556 .
O5 Gd1 O3 65.0(2) . .
O5 Gd1 O3 138.2(2) 3_556 .
O1 Gd1 O3 84.2(3) 3_556 .
O1 Gd1 O3 75.1(3) . .
O3 Gd1 O3 156.8(3) 3_556 .
O4 Gd1 C1 101.54(16) . .
O4 Gd1 C1 101.54(16) 3_556 .
O5 Gd1 C1 143.42(14) . .
O5 Gd1 C1 143.42(14) 3_556 .
O1 Gd1 C1 26.99(14) 3_556 .
O1 Gd1 C1 26.99(14) . .
O3 Gd1 C1 78.40(15) 3_556 .
O3 Gd1 C1 78.40(15) . .
O4 Gd1 Na1 159.76(18) . 1_655
O4 Gd1 Na1 40.25(16) 3_556 1_655
O5 Gd1 Na1 118.15(19) . 1_655
O5 Gd1 Na1 103.34(19) 3_556 1_655
O1 Gd1 Na1 37.08(15) 3_556 1_655
O1 Gd1 Na1 91.04(16) . 1_655
O3 Gd1 Na1 74.39(16) 3_556 1_655
O3 Gd1 Na1 95.34(17) . 1_655
C1 Gd1 Na1 64.06(7) . 1_655
O4 Gd1 Na1 40.24(17) . .
O4 Gd1 Na1 159.77(18) 3_556 .
O5 Gd1 Na1 103.34(19) . .
O5 Gd1 Na1 118.16(19) 3_556 .
O1 Gd1 Na1 91.04(16) 3_556 .
O1 Gd1 Na1 37.08(15) . .
O3 Gd1 Na1 95.34(17) 3_556 .
O3 Gd1 Na1 74.39(16) . .
C1 Gd1 Na1 64.06(7) . .
Na1 Gd1 Na1 128.12(13) 1_655 .
C8 O5 Gd1 123.8(6) . .

loop_
_geom_bond_atom_site_label_1
_geom_bond_atom_site_label_2
_geom_bond_distance
_geom_bond_site_symmetry_2
O1 C1 1.267(8) .
O1 Gd1 2.410(6) .
O1 Na1 2.412(6) .
C1 O1 1.267(8) 3_556
C1 C2 1.507(15) .
C1 Gd1 2.786(11) .
O3 C7 1.417(11) .
O3 Gd1 2.423(6) .
O3 H3O 0.84(7) .
C2 C3 1.369(11) .
C2 C3 1.370(11) 3_556
Na1 O6 2.302(9) .
Na1 O6 2.302(9) 3_456
Na1 O1 2.412(6) 3_456
Na1 O4 2.562(8) .
Na1 O4 2.562(8) 3_456
O6 H6A 0.97(9) .
O6 H6B 0.97(10) .
C7 C8 1.518(13) .
C7 C7 1.53(2) 3
C7 H7 0.98(8) .
C8 O5 1.248(12) .
C8 O4 1.275(11) 6_464
C3 C4 1.404(12) .
C3 H3 0.93 .
C5 C4 1.362(12) .
C5 C4 1.362(12) 3_556
C5 C6 1.514(15) .
C4 H4 0.93 .
C6 O2 1.260(9) .
C6 O2 1.260(9) 3_556
O4 C8 1.275(11) 6_465
O4 Gd1 2.316(7) .
Gd1 O4 2.316(7) 3_556
Gd1 O5 2.385(6) .
Gd1 O5 2.385(6) 3_556
Gd1 O1 2.410(6) 3_556
Gd1 O3 2.423(6) 3_556

loop_
_geom_torsion_atom_site_label_1
_geom_torsion_atom_site_label_2
_geom_torsion_atom_site_label_3
_geom_torsion_atom_site_label_4
_geom_torsion
_geom_torsion_site_symmetry_1
_geom_torsion_site_symmetry_4
Gd1 O1 C1 O1 0 . 3_556
Na1 O1 C1 O1 173(3) . 3_556
Gd1 O1 C1 C2 180 . .
Na1 O1 C1 C2 -7(3) . .
Na1 O1 C1 Gd1 173(3) . .
O1 C1 C2 C3 3.2(14) . .
O1 C1 C2 C3 -176.8(14) 3_556 .
O1 C1 C2 C3 -176.8(14) . 3_556
O1 C1 C2 C3 3.2(14) 3_556 3_556
C1 O1 Na1 O6 68(2) . .
Gd1 O1 Na1 O6 -119.9(5) . .
C1 O1 Na1 O6 -54(2) . 3_456
Gd1 O1 Na1 O6 118.2(5) . 3_456
C1 O1 Na1 O1 6(2) . 3_456
Gd1 O1 Na1 O1 178.8(4) . 3_456
C1 O1 Na1 O4 173(3) . .
Gd1 O1 Na1 O4 -14.8(3) . .
C1 O1 Na1 O4 -156(2) . 3_456
Gd1 O1 Na1 O4 15.9(7) . 3_456
C1 O1 Na1 Gd1 -172(3) . .
C1 O1 Na1 Gd1 -176.3(14) . 1_455
Gd1 O1 Na1 Gd1 -3.9(15) . 1_455
Gd1 O3 C7 C8 -16.2(10) . .
Gd1 O3 C7 C7 108.9(7) . 3
O3 C7 C8 O5 24.3(13) . .
C7 C7 C8 O5 -100.2(12) 3 .
O3 C7 C8 O4 -158.8(9) . 6_464
C7 C7 C8 O4 76.7(13) 3 6_464
C3 C2 C3 C4 1.8(17) 3_556 .
C1 C2 C3 C4 -178.2(17) . .
C4 C5 C4 C3 1.9(18) 3_556 .
C6 C5 C4 C3 -178.1(18) . .
C2 C3 C4 C5 -4(4) . .
C4 C5 C6 O2 -163.4(13) . .
C4 C5 C6 O2 16.6(13) 3_556 .
C4 C5 C6 O2 16.6(13) . 3_556
C4 C5 C6 O2 -163.4(13) 3_556 3_556
O6 Na1 O4 C8 -78.9(8) . 6_465
O6 Na1 O4 C8 134.3(8) 3_456 6_465
O1 Na1 O4 C8 16.4(9) 3_456 6_465
O1 Na1 O4 C8 -156.8(8) . 6_465
O4 Na1 O4 C8 48.3(7) 3_456 6_465
Gd1 Na1 O4 C8 -172.1(9) . 6_465
Gd1 Na1 O4 C8 26.0(7) 1_455 6_465
O6 Na1 O4 Gd1 93.2(4) . .
O6 Na1 O4 Gd1 -53.6(6) 3_456 .
O1 Na1 O4 Gd1 -171.4(4) 3_456 .
O1 Na1 O4 Gd1 15.3(3) . .
O4 Na1 O4 Gd1 -139.5(4) 3_456 .
Gd1 Na1 O4 Gd1 -161.9(2) 1_455 .
C8 O4 Gd1 O4 -29.9(8) 6_465 3_556
Na1 O4 Gd1 O4 158.8(2) . 3_556
C8 O4 Gd1 O5 -66.9(8) 6_465 .
Na1 O4 Gd1 O5 121.8(3) . .
C8 O4 Gd1 O5 7.4(8) 6_465 3_556
Na1 O4 Gd1 O5 -163.9(3) . 3_556
C8 O4 Gd1 O1 142.5(8) 6_465 3_556
Na1 O4 Gd1 O1 -28.8(5) . 3_556
C8 O4 Gd1 O1 156.3(9) 6_465 .
Na1 O4 Gd1 O1 -15.0(3) . .
C8 O4 Gd1 O3 72.1(8) 6_465 3_556
Na1 O4 Gd1 O3 -99.2(3) . 3_556
C8 O4 Gd1 O3 -130.7(8) 6_465 .
Na1 O4 Gd1 O3 58.0(3) . .
C8 O4 Gd1 C1 150.1(8) 6_465 .
Na1 O4 Gd1 C1 -21.2(2) . .
C8 O4 Gd1 Na1 107.6(9) 6_465 1_655
Na1 O4 Gd1 Na1 -63.7(6) . 1_655
C8 O4 Gd1 Na1 171.3(10) 6_465 .
C1 O1 Gd1 O4 -166.5(7) . .
Na1 O1 Gd1 O4 16.1(3) . .
C1 O1 Gd1 O4 16.6(8) . 3_556
Na1 O1 Gd1 O4 -160.8(3) . 3_556
C1 O1 Gd1 O5 128.7(5) . .
Na1 O1 Gd1 O5 -48.7(6) . .
C1 O1 Gd1 O5 -114.0(5) . 3_556
Na1 O1 Gd1 O5 68.5(6) . 3_556
C1 O1 Gd1 O1 0 . 3_556
Na1 O1 Gd1 O1 -177.5(9) . 3_556
C1 O1 Gd1 O3 -75.7(6) . 3_556
Na1 O1 Gd1 O3 106.8(4) . 3_556
C1 O1 Gd1 O3 93.7(6) . .
Na1 O1 Gd1 O3 -83.7(4) . .
Na1 O1 Gd1 C1 -177.5(9) . .
C1 O1 Gd1 Na1 -1.5(6) . 1_655
Na1 O1 Gd1 Na1 -179.0(4) . 1_655
C1 O1 Gd1 Na1 177.5(9) . .
C7 O3 Gd1 O4 83.9(7) . .
C7 O3 Gd1 O4 -73.5(7) . 3_556
C7 O3 Gd1 O5 5.3(6) . .
C7 O3 Gd1 O5 3.5(8) . 3_556
C7 O3 Gd1 O1 -148.8(7) . 3_556
C7 O3 Gd1 O1 157.0(7) . .
C7 O3 Gd1 O3 -175.4(7) . 3_556
C7 O3 Gd1 C1 -175.4(7) . .
C7 O3 Gd1 Na1 -113.3(6) . 1_655
C7 O3 Gd1 Na1 118.5(7) . .
O1 C1 Gd1 O4 13.4(7) . .
O1 C1 Gd1 O4 -166.6(7) 3_556 .
O1 C1 Gd1 O4 -166.6(7) . 3_556
O1 C1 Gd1 O4 13.4(7) 3_556 3_556
O1 C1 Gd1 O5 -78.7(7) . .
O1 C1 Gd1 O5 101.3(7) 3_556 .
O1 C1 Gd1 O5 101.3(7) . 3_556
O1 C1 Gd1 O5 -78.7(7) 3_556 3_556
O1 C1 Gd1 O1 180 . 3_556
O1 C1 Gd1 O1 180 3_556 .
O1 C1 Gd1 O3 100.2(7) . 3_556
O1 C1 Gd1 O3 -79.8(7) 3_556 3_556
O1 C1 Gd1 O3 -79.8(7) . .
O1 C1 Gd1 O3 100.2(7) 3_556 .
O1 C1 Gd1 Na1 178.3(6) . 1_655
O1 C1 Gd1 Na1 -1.7(6) 3_556 1_655
O1 C1 Gd1 Na1 -1.7(6) . .
O1 C1 Gd1 Na1 178.3(6) 3_556 .
O6 Na1 Gd1 O4 -94.2(4) . .
O6 Na1 Gd1 O4 139.7(4) 3_456 .
O1 Na1 Gd1 O4 26.2(11) 3_456 .
O1 Na1 Gd1 O4 -155.5(5) . .
O4 Na1 Gd1 O4 36.6(4) 3_456 .
Gd1 Na1 Gd1 O4 23.2(3) 1_455 .
O6 Na1 Gd1 O4 110.0(5) . 3_556
O6 Na1 Gd1 O4 -16.1(6) 3_456 3_556
O1 Na1 Gd1 O4 -129.6(12) 3_456 3_556
O1 Na1 Gd1 O4 48.7(7) . 3_556
O4 Na1 Gd1 O4 -155.8(4) . 3_556
O4 Na1 Gd1 O4 -119.2(6) 3_456 3_556
Gd1 Na1 Gd1 O4 -132.6(5) 1_455 3_556
O6 Na1 Gd1 O5 -154.1(3) . .
O6 Na1 Gd1 O5 79.8(3) 3_456 .
O1 Na1 Gd1 O5 -33.6(11) 3_456 .
O1 Na1 Gd1 O5 144.6(5) . .
O4 Na1 Gd1 O5 -59.9(3) . .
O4 Na1 Gd1 O5 -23.3(2) 3_456 .
Gd1 Na1 Gd1 O5 -36.64(15) 1_455 .
O6 Na1 Gd1 O5 -76.3(4) . 3_556
O6 Na1 Gd1 O5 157.6(3) 3_456 3_556
O1 Na1 Gd1 O5 44.2(11) 3_456 3_556
O1 Na1 Gd1 O5 -137.5(5) . 3_556
O4 Na1 Gd1 O5 18.0(3) . 3_556
O4 Na1 Gd1 O5 54.5(2) 3_456 3_556
Gd1 Na1 Gd1 O5 41.19(17) 1_455 3_556
O6 Na1 Gd1 O1 63.3(4) . 3_556
O6 Na1 Gd1 O1 -62.8(4) 3_456 3_556
O1 Na1 Gd1 O1 -176.2(14) 3_456 3_556
O1 Na1 Gd1 O1 2.1(8) . 3_556
O4 Na1 Gd1 O1 157.6(4) . 3_556
O4 Na1 Gd1 O1 -165.9(3) 3_456 3_556
Gd1 Na1 Gd1 O1 -179.2(3) 1_455 3_556
O6 Na1 Gd1 O1 61.3(6) . .
O6 Na1 Gd1 O1 -64.8(6) 3_456 .
O1 Na1 Gd1 O1 -178.3(6) 3_456 .
O4 Na1 Gd1 O1 155.5(5) . .
O4 Na1 Gd1 O1 -167.9(5) 3_456 .
Gd1 Na1 Gd1 O1 178.7(5) 1_455 .
O6 Na1 Gd1 O3 -11.8(3) . 3_556
O6 Na1 Gd1 O3 -137.9(3) 3_456 3_556
O1 Na1 Gd1 O3 108.7(11) 3_456 3_556
O1 Na1 Gd1 O3 -73.0(5) . 3_556
O4 Na1 Gd1 O3 82.5(3) . 3_556
O4 Na1 Gd1 O3 119.0(2) 3_456 3_556
Gd1 Na1 Gd1 O3 105.67(15) 1_455 3_556
O6 Na1 Gd1 O3 147.0(4) . .
O6 Na1 Gd1 O3 20.9(3) 3_456 .
O1 Na1 Gd1 O3 -92.5(11) 3_456 .
O1 Na1 Gd1 O3 85.8(5) . .
O4 Na1 Gd1 O3 -118.7(3) . .
O4 Na1 Gd1 O3 -82.2(2) 3_456 .
Gd1 Na1 Gd1 O3 -95.53(17) 1_455 .
O6 Na1 Gd1 C1 62.5(3) . .
O6 Na1 Gd1 C1 -63.5(3) 3_456 .
O1 Na1 Gd1 C1 -177.0(11) 3_456 .
O1 Na1 Gd1 C1 1.3(5) . .
O4 Na1 Gd1 C1 156.8(3) . .
O4 Na1 Gd1 C1 -166.65(15) 3_456 .
Gd1 Na1 Gd1 C1 180 1_455 .
O6 Na1 Gd1 Na1 62.5(3) . 1_655
O6 Na1 Gd1 Na1 -63.5(3) 3_456 1_655
O1 Na1 Gd1 Na1 -177.0(11) 3_456 1_655
O1 Na1 Gd1 Na1 1.3(5) . 1_655
O4 Na1 Gd1 Na1 156.8(3) . 1_655
O4 Na1 Gd1 Na1 -166.65(15) 3_456 1_655
Gd1 Na1 Gd1 Na1 180 1_455 1_655
O4 C8 O5 Gd1 160.3(8) 6_464 .
C7 C8 O5 Gd1 -23.0(13) . .
O4 Gd1 O5 C8 -89.6(9) . .
O4 Gd1 O5 C8 104.3(9) 3_556 .
O5 Gd1 O5 C8 -171.0(10) 3_556 .
O1 Gd1 O5 C8 53.1(10) 3_556 .
O1 Gd1 O5 C8 -27.5(10) . .
O3 Gd1 O5 C8 -169.3(8) 3_556 .
O3 Gd1 O5 C8 10.2(8) . .
C1 Gd1 O5 C8 9.0(10) . .
Na1 Gd1 O5 C8 92.6(9) 1_655 .
Na1 Gd1 O5 C8 -55.2(9) . .
